data_4339217
loop_
_publ_author_name
'Alvarez, M. Angeles'
'Amor, Inmaculada'
'Garc\'ia, M Esther'
'Garc\'ia-Viv\'o, Daniel'
'Ruiz, Miguel A.'

_publ_section_title
;
 Carbene- and carbyne-like behavior of the Mo-P multiple bond in a
 dimolybdenum complex inducing trigonal-pyramidal coordination of a
 phosphinidene ligand.
;
_journal_issue 16
_journal_name_full 'Inorganic chemistry'
_journal_page_first 6230
_journal_page_last 6232
_journal_paper_doi 10.1021/ic701055y
_journal_volume 46
_journal_year 2007
_chemical_compound_source 'synthesis as described'
_chemical_formula_moiety 'C30 H39 Mo2 O2 P1'
_chemical_formula_sum 'C30 H39 Mo2 O2 P'
_chemical_formula_weight 654.46
_chemical_name_systematic
;
 ?
;
_space_group_IT_number 14
_symmetry_cell_setting monoclinic
_symmetry_Int_Tables_number 14
_symmetry_space_group_name_Hall '-P 2yn'
_symmetry_space_group_name_H-M 'P 1 21/n 1'
_atom_sites_solution_hydrogens geom
_atom_sites_solution_primary direct
_atom_sites_solution_secondary difmap
_audit_conform_dict_location ftp://ftp.iucr.org/pub/cif_core.dic
_audit_conform_dict_name cif_core.dic
_audit_conform_dict_version 2.2
_audit_creation_date 2006-03-08T18:08:56-00:00
_audit_creation_method 'WinGX routine CIF_UPDATE'
_cell_angle_alpha 90
_cell_angle_beta 96.217(2)
_cell_angle_gamma 90
_cell_formula_units_Z 4
_cell_length_a 9.9404(3)
_cell_length_b 20.2853(7)
_cell_length_c 14.4831(5)
_cell_measurement_reflns_used 5218
_cell_measurement_temperature 120(2)
_cell_measurement_theta_max 74.5
_cell_measurement_theta_min 0.98
_cell_measurement_wavelength 1.5418
_cell_volume 2903.25(17)
_computing_cell_refinement 'Nonius Collect - HKL2000'
_computing_data_collection 'Nonius Collect - HKL2000'
_computing_molecular_graphics 'Ortep-3 for Windows (Farrugia, 1997)'
_computing_publication_material 'WinGX publication routines (Farrugia, 1999)'
_computing_structure_refinement 'SHELXL-97 (Sheldrick, 1997)'
_computing_structure_solution 'DIRDIF (1999)'
_diffrn_ambient_temperature 120(2)
_diffrn_measured_fraction_theta_full 0.986
_diffrn_measured_fraction_theta_max 0.986
_diffrn_measurement_device_type 'FR591-KappaCCD2000 Bruker-Nonius'
_diffrn_measurement_method 'omega/phi scans'
_diffrn_radiation_monochromator graphite
_diffrn_radiation_source 'fine-focus sealed tube'
_diffrn_radiation_type CuK\a
_diffrn_radiation_wavelength 1.5418
_diffrn_reflns_av_R_equivalents 0.0706
_diffrn_reflns_av_unetI/netI 0.0377
_diffrn_reflns_limit_h_max 12
_diffrn_reflns_limit_h_min -12
_diffrn_reflns_limit_k_max 24
_diffrn_reflns_limit_k_min 0
_diffrn_reflns_limit_l_max 17
_diffrn_reflns_limit_l_min 0
_diffrn_reflns_number 39920
_diffrn_reflns_theta_full 72.42
_diffrn_reflns_theta_max 72.42
_diffrn_reflns_theta_min 3.76
_exptl_absorpt_coefficient_mu 7.772
_exptl_absorpt_correction_T_max 0.6973
_exptl_absorpt_correction_T_min 0.3055
_exptl_absorpt_correction_type multi-scan
_exptl_absorpt_process_details 'BRUKER Sadabs'
_exptl_crystal_colour brown
_exptl_crystal_density_diffrn 1.497
_exptl_crystal_density_method 'not measured'
_exptl_crystal_description prism
_exptl_crystal_F_000 1336
_exptl_crystal_size_max 0.2
_exptl_crystal_size_mid 0.13
_exptl_crystal_size_min 0.05
_refine_diff_density_max 1.366
_refine_diff_density_min -1.966
_refine_diff_density_rms 0.209
_refine_ls_extinction_method none
_refine_ls_goodness_of_fit_ref 1.083
_refine_ls_hydrogen_treatment constr
_refine_ls_matrix_type full
_refine_ls_number_parameters 325
_refine_ls_number_reflns 5673
_refine_ls_number_restraints 0
_refine_ls_restrained_S_all 1.083
_refine_ls_R_factor_all 0.0765
_refine_ls_R_factor_gt 0.0724
_refine_ls_shift/su_max 0
_refine_ls_shift/su_mean 0
_refine_ls_structure_factor_coef Fsqd
_refine_ls_weighting_details 'calc w=1/[\s^2^(Fo^2^)+(0.1354P)^2^+7.6297P] where P=(Fo^2^+2Fc^2^)/3'
_refine_ls_weighting_scheme calc
_refine_ls_wR_factor_gt 0.1998
_refine_ls_wR_factor_ref 0.2048
_reflns_number_gt 5220
_reflns_number_total 5853
_reflns_threshold_expression >2sigma(I)
_cod_data_source_file ic701055y-file003.cif
_cod_data_source_block compound2
_cod_database_code 4339217

loop_
_symmetry_equiv_pos_as_xyz
'x, y, z'
'-x+1/2, y+1/2, -z+1/2'
'-x, -y, -z'
'x-1/2, -y-1/2, z-1/2'

loop_
_atom_site_label
_atom_site_type_symbol
_atom_site_fract_x
_atom_site_fract_y
_atom_site_fract_z
_atom_site_U_iso_or_equiv
_atom_site_adp_type
_atom_site_occupancy
_atom_site_symmetry_multiplicity
_atom_site_calc_flag
_atom_site_refinement_flags
Mo1 Mo 0.23284(5) 0.15310(2) 0.49751(3) 0.0416(2) Uani 1 1 d .
Mo2 Mo 0.26299(4) 0.15286(2) 0.18227(3) 0.02854(18) Uani 1 1 d .
P1 P 0.22790(17) 0.16611(9) 0.34277(10) 0.0431(4) Uani 1 1 d .
O1 O 0.2502(5) 0.3060(3) 0.5161(3) 0.0585(12) Uani 1 1 d .
O2 O -0.0787(5) 0.1680(3) 0.4818(5) 0.0769(17) Uani 1 1 d .
C1 C 0.2419(6) 0.2493(4) 0.5078(4) 0.0469(15) Uani 1 1 d .
C2 C 0.0371(6) 0.1640(3) 0.4852(5) 0.0499(15) Uani 1 1 d .
C3 C 0.4349(6) 0.1105(4) 0.5767(4) 0.0535(17) Uani 1 1 d .
H3 H 0.519 0.1264 0.5646 0.064 Uiso 1 1 calc R
C4 C 0.3668(6) 0.0584(3) 0.5309(5) 0.0513(15) Uani 1 1 d .
H4 H 0.3969 0.0337 0.483 0.062 Uiso 1 1 calc R
C5 C 0.2453(8) 0.0494(4) 0.5691(5) 0.0589(18) Uani 1 1 d .
H5 H 0.1799 0.0178 0.5511 0.071 Uiso 1 1 calc R
C6 C 0.2392(8) 0.0968(5) 0.6401(5) 0.069(2) Uani 1 1 d .
H6 H 0.1695 0.1015 0.6775 0.082 Uiso 1 1 calc R
C7 C 0.3569(8) 0.1355(4) 0.6442(5) 0.065(2) Uani 1 1 d .
H7 H 0.379 0.1709 0.6839 0.078 Uiso 1 1 calc R
C8 C 0.1511(6) 0.2248(3) 0.2592(4) 0.0405(12) Uani 1 1 d .
C9 C 0.0532(5) 0.1978(3) 0.1893(4) 0.0403(12) Uani 1 1 d .
H9 H -0.022 0.1728 0.2001 0.048 Uiso 1 1 calc R
C10 C 0.0900(6) 0.2153(3) 0.1024(4) 0.0455(14) Uani 1 1 d .
H10 H 0.0451 0.2026 0.0455 0.055 Uiso 1 1 calc R
C11 C 0.2067(7) 0.2552(3) 0.1151(5) 0.0496(16) Uani 1 1 d .
H11 H 0.2508 0.2739 0.068 0.06 Uiso 1 1 calc R
C12 C 0.2449(7) 0.2621(3) 0.2102(5) 0.0468(14) Uani 1 1 d .
H12 H 0.318 0.2864 0.2374 0.056 Uiso 1 1 calc R
C13 C 0.3488(5) 0.1025(3) 0.0542(3) 0.0336(11) Uani 1 1 d .
C14 C 0.2549(6) 0.0610(3) 0.0911(4) 0.0375(12) Uani 1 1 d .
H14 H 0.1778 0.0479 0.0534 0.045 Uiso 1 1 calc R
C15 C 0.2747(5) 0.0385(3) 0.1853(4) 0.0309(10) Uani 1 1 d .
C16 C 0.3896(5) 0.0637(2) 0.2407(4) 0.0314(10) Uani 1 1 d .
H16 H 0.4074 0.048 0.3011 0.038 Uiso 1 1 calc R
C17 C 0.4798(4) 0.1119(3) 0.2096(3) 0.0293(10) Uani 1 1 d .
C18 C 0.4551(5) 0.1306(3) 0.1145(3) 0.0311(10) Uani 1 1 d .
H18 H 0.5104 0.1622 0.0914 0.037 Uiso 1 1 calc R
C19 C 0.3359(6) 0.1156(3) -0.0520(4) 0.0416(13) Uani 1 1 d .
C20 C 0.4295(10) 0.1690(4) -0.0787(5) 0.079(3) Uani 1 1 d .
H20A H 0.5215 0.1562 -0.0604 0.118 Uiso 1 1 calc R
H20B H 0.4102 0.2093 -0.048 0.118 Uiso 1 1 calc R
H20C H 0.4165 0.1754 -0.1448 0.118 Uiso 1 1 calc R
C21 C 0.3720(13) 0.0508(4) -0.0963(5) 0.096(4) Uani 1 1 d .
H21A H 0.361 0.0553 -0.1627 0.144 Uiso 1 1 calc R
H21B H 0.3134 0.0166 -0.0784 0.144 Uiso 1 1 calc R
H21C H 0.4642 0.0397 -0.0758 0.144 Uiso 1 1 calc R
C22 C 0.1916(8) 0.1369(5) -0.0902(5) 0.074(2) Uani 1 1 d .
H22A H 0.1713 0.1788 -0.0642 0.111 Uiso 1 1 calc R
H22B H 0.1279 0.1046 -0.0736 0.111 Uiso 1 1 calc R
H22C H 0.1858 0.1405 -0.1566 0.111 Uiso 1 1 calc R
C23 C 0.1815(6) -0.0150(3) 0.2164(4) 0.0415(12) Uani 1 1 d .
C24 C 0.0323(6) 0.0058(4) 0.1977(6) 0.0606(18) Uani 1 1 d .
H24A H 0.0144 0.0408 0.2392 0.091 Uiso 1 1 calc R
H24B H -0.0247 -0.0312 0.2075 0.091 Uiso 1 1 calc R
H24C H 0.0141 0.0207 0.1347 0.091 Uiso 1 1 calc R
C25 C 0.2033(9) -0.0778(3) 0.1593(5) 0.0631(18) Uani 1 1 d .
H25A H 0.184 -0.0682 0.0943 0.095 Uiso 1 1 calc R
H25B H 0.144 -0.112 0.1762 0.095 Uiso 1 1 calc R
H25C H 0.2955 -0.0921 0.1719 0.095 Uiso 1 1 calc R
C26 C 0.2127(8) -0.0308(4) 0.3195(5) 0.0585(17) Uani 1 1 d .
H26A H 0.3044 -0.0461 0.3315 0.088 Uiso 1 1 calc R
H26B H 0.1521 -0.0645 0.3365 0.088 Uiso 1 1 calc R
H26C H 0.2013 0.0082 0.3554 0.088 Uiso 1 1 calc R
C27 C 0.6077(5) 0.1353(3) 0.2684(4) 0.0382(12) Uani 1 1 d .
C28 C 0.5992(6) 0.1244(4) 0.3723(4) 0.0494(15) Uani 1 1 d .
H28A H 0.5218 0.1473 0.3907 0.074 Uiso 1 1 calc R
H28B H 0.6798 0.141 0.4071 0.074 Uiso 1 1 calc R
H28C H 0.5906 0.0781 0.3842 0.074 Uiso 1 1 calc R
C29 C 0.6339(6) 0.2082(3) 0.2535(4) 0.0463(14) Uani 1 1 d .
H29A H 0.6381 0.2164 0.1886 0.069 Uiso 1 1 calc R
H29B H 0.7183 0.2205 0.2878 0.069 Uiso 1 1 calc R
H29C H 0.562 0.2337 0.2748 0.069 Uiso 1 1 calc R
C30 C 0.7268(6) 0.0951(3) 0.2405(5) 0.0511(16) Uani 1 1 d .
H30A H 0.7118 0.0492 0.2519 0.077 Uiso 1 1 calc R
H30B H 0.8086 0.1092 0.2764 0.077 Uiso 1 1 calc R
H30C H 0.7348 0.1017 0.1757 0.077 Uiso 1 1 calc R

loop_
_atom_site_aniso_label
_atom_site_aniso_U_11
_atom_site_aniso_U_22
_atom_site_aniso_U_33
_atom_site_aniso_U_23
_atom_site_aniso_U_13
_atom_site_aniso_U_12
Mo1 0.0418(3) 0.0592(4) 0.0251(3) 0.00129(17) 0.0096(2) 0.01367(19)
Mo2 0.0284(3) 0.0345(3) 0.0236(3) -0.00069(14) 0.00676(17) -0.00007(14)
P1 0.0490(8) 0.0561(9) 0.0255(7) -0.0004(6) 0.0097(6) 0.0174(7)
O1 0.054(3) 0.064(3) 0.059(3) -0.003(2) 0.014(2) -0.005(2)
O2 0.041(3) 0.074(3) 0.116(5) -0.014(3) 0.007(3) 0.003(2)
C1 0.039(3) 0.069(5) 0.034(3) 0.001(3) 0.009(2) 0.000(3)
C2 0.039(3) 0.051(4) 0.059(4) -0.013(3) 0.006(3) 0.006(3)
C3 0.042(3) 0.081(5) 0.035(3) 0.018(3) -0.002(2) 0.015(3)
C4 0.048(3) 0.059(4) 0.047(3) 0.009(3) 0.008(3) 0.021(3)
C5 0.060(4) 0.069(5) 0.048(4) 0.019(3) 0.003(3) -0.005(3)
C6 0.070(5) 0.105(7) 0.033(3) 0.023(4) 0.019(3) 0.013(4)
C7 0.078(5) 0.087(5) 0.027(3) 0.009(3) -0.011(3) 0.017(4)
C8 0.042(3) 0.044(3) 0.037(3) -0.011(2) 0.013(2) 0.014(2)
C9 0.030(2) 0.051(3) 0.041(3) 0.006(2) 0.006(2) 0.008(2)
C10 0.044(3) 0.059(4) 0.032(3) 0.011(2) -0.002(2) 0.026(3)
C11 0.061(4) 0.038(3) 0.054(4) 0.016(3) 0.026(3) 0.017(3)
C12 0.049(3) 0.030(3) 0.062(4) -0.007(3) 0.012(3) 0.006(2)
C13 0.036(2) 0.040(3) 0.027(2) -0.007(2) 0.011(2) -0.001(2)
C14 0.038(3) 0.036(3) 0.039(3) -0.011(2) 0.008(2) -0.005(2)
C15 0.031(2) 0.025(2) 0.038(3) -0.0023(19) 0.010(2) -0.0042(18)
C16 0.031(2) 0.031(2) 0.033(3) 0.005(2) 0.0066(19) 0.0040(19)
C17 0.019(2) 0.038(3) 0.031(2) 0.002(2) 0.0062(17) 0.0035(18)
C18 0.025(2) 0.039(3) 0.030(2) -0.001(2) 0.0112(18) -0.001(2)
C19 0.046(3) 0.049(3) 0.029(3) -0.003(2) 0.005(2) -0.001(3)
C20 0.120(7) 0.083(5) 0.029(3) 0.013(3) -0.010(4) -0.044(5)
C21 0.195(11) 0.064(5) 0.036(4) -0.004(3) 0.045(5) 0.037(6)
C22 0.067(5) 0.120(7) 0.033(4) 0.004(4) -0.003(3) 0.004(5)
C23 0.043(3) 0.039(3) 0.044(3) 0.001(2) 0.011(2) -0.011(2)
C24 0.042(3) 0.058(4) 0.082(5) 0.018(4) 0.010(3) -0.017(3)
C25 0.088(5) 0.033(3) 0.070(5) -0.001(3) 0.018(4) -0.014(3)
C26 0.062(4) 0.058(4) 0.058(4) 0.014(3) 0.017(3) -0.016(3)
C27 0.032(3) 0.050(3) 0.033(3) 0.002(2) 0.006(2) -0.004(2)
C28 0.033(3) 0.082(5) 0.032(3) 0.007(3) 0.001(2) -0.007(3)
C29 0.038(3) 0.056(4) 0.043(3) -0.003(3) 0.000(2) -0.015(3)
C30 0.028(3) 0.070(4) 0.056(4) -0.005(3) 0.010(2) 0.000(3)

loop_
_atom_type_symbol
_atom_type_description
_atom_type_scat_dispersion_real
_atom_type_scat_dispersion_imag
_atom_type_scat_source
C C 0.0181 0.0091 'International Tables Vol C Tables 4.2.6.8 and 6.1.1.4'
H H 0 0 'International Tables Vol C Tables 4.2.6.8 and 6.1.1.4'
Mo Mo -0.0483 2.7339 'International Tables Vol C Tables 4.2.6.8 and 6.1.1.4'
O O 0.0492 0.0322 'International Tables Vol C Tables 4.2.6.8 and 6.1.1.4'
P P 0.2955 0.4335 'International Tables Vol C Tables 4.2.6.8 and 6.1.1.4'

loop_
_geom_angle_atom_site_label_1
_geom_angle_atom_site_label_2
_geom_angle_atom_site_label_3
_geom_angle
C2 Mo1 C1 86.0(3)
C2 Mo1 P1 89.0(2)
C1 Mo1 P1 87.40(18)
C2 Mo1 C5 98.5(3)
C1 Mo1 C5 149.5(3)
P1 Mo1 C5 122.7(2)
C2 Mo1 C6 93.8(3)
C1 Mo1 C6 114.8(3)
P1 Mo1 C6 157.7(2)
C5 Mo1 C6 35.0(3)
C2 Mo1 C4 130.4(3)
C1 Mo1 C4 140.9(2)
P1 Mo1 C4 104.51(17)
C5 Mo1 C4 34.5(2)
C6 Mo1 C4 57.6(3)
C2 Mo1 C7 121.2(3)
C1 Mo1 C7 93.8(3)
P1 Mo1 C7 149.9(2)
C5 Mo1 C7 58.0(3)
C6 Mo1 C7 34.6(3)
C4 Mo1 C7 57.7(3)
C2 Mo1 C3 150.8(3)
C1 Mo1 C3 107.3(3)
P1 Mo1 C3 116.80(16)
C5 Mo1 C3 57.0(3)
C6 Mo1 C3 57.1(2)
C4 Mo1 C3 34.1(2)
C7 Mo1 C3 34.6(2)
C8 Mo2 C12 37.7(2)
C8 Mo2 C14 147.6(2)
C12 Mo2 C14 154.8(2)
C8 Mo2 C18 146.9(2)
C12 Mo2 C18 110.9(2)
C14 Mo2 C18 64.43(19)
C8 Mo2 C9 37.2(2)
C12 Mo2 C9 60.8(2)
C14 Mo2 C9 112.1(2)
C18 Mo2 C9 154.97(19)
C8 Mo2 C17 131.7(2)
C12 Mo2 C17 114.4(2)
C14 Mo2 C17 77.20(19)
C18 Mo2 C17 36.15(17)
C9 Mo2 C17 167.48(19)
C8 Mo2 C16 128.1(2)
C12 Mo2 C16 138.7(2)
C14 Mo2 C16 63.7(2)
C18 Mo2 C16 63.59(18)
C9 Mo2 C16 139.30(19)
C17 Mo2 C16 36.15(17)
C8 Mo2 C15 132.7(2)
C12 Mo2 C15 168.3(2)
C14 Mo2 C15 36.25(19)
C18 Mo2 C15 76.59(18)
C9 Mo2 C15 116.16(19)
C17 Mo2 C15 65.94(17)
C16 Mo2 C15 35.65(18)
C8 Mo2 C11 60.8(2)
C12 Mo2 C11 35.3(3)
C14 Mo2 C11 119.6(2)
C18 Mo2 C11 99.8(2)
C9 Mo2 C11 59.1(2)
C17 Mo2 C11 124.7(2)
C16 Mo2 C11 160.9(2)
C15 Mo2 C11 154.8(2)
C8 Mo2 C10 60.5(2)
C12 Mo2 C10 59.3(2)
C14 Mo2 C10 100.2(2)
C18 Mo2 C10 119.90(19)
C9 Mo2 C10 35.1(2)
C17 Mo2 C10 154.74(19)
C16 Mo2 C10 161.3(2)
C15 Mo2 C10 125.6(2)
C11 Mo2 C10 35.1(2)
C8 Mo2 C13 158.2(2)
C12 Mo2 C13 127.4(2)
C14 Mo2 C13 35.23(19)
C18 Mo2 C13 35.47(17)
C9 Mo2 C13 128.08(19)
C17 Mo2 C13 64.35(18)
C16 Mo2 C13 73.75(18)
C15 Mo2 C13 63.93(18)
C11 Mo2 C13 98.5(2)
C10 Mo2 C13 98.88(19)
C8 Mo2 P1 45.91(16)
C12 Mo2 P1 72.22(18)
C14 Mo2 P1 130.71(15)
C18 Mo2 P1 130.80(13)
C9 Mo2 P1 71.57(15)
C17 Mo2 P1 96.06(13)
C16 Mo2 P1 82.16(13)
C15 Mo2 P1 96.07(13)
C11 Mo2 P1 104.49(16)
C10 Mo2 P1 104.01(15)
C13 Mo2 P1 155.91(14)
C8 P1 Mo1 134.91(17)
C8 P1 Mo2 61.35(16)
Mo1 P1 Mo2 163.73(8)
O1 C1 Mo1 177.9(6)
O2 C2 Mo1 176.3(7)
C4 C3 C7 109.3(7)
C4 C3 Mo1 72.6(3)
C7 C3 Mo1 72.7(4)
C4 C3 H3 125.3
C7 C3 H3 125.3
Mo1 C3 H3 121
C3 C4 C5 108.0(6)
C3 C4 Mo1 73.3(4)
C5 C4 Mo1 72.2(4)
C3 C4 H4 126
C5 C4 H4 126
Mo1 C4 H4 120.4
C4 C5 C6 107.9(7)
C4 C5 Mo1 73.3(4)
C6 C5 Mo1 72.9(4)
C4 C5 H5 126.1
C6 C5 H5 126.1
Mo1 C5 H5 119.5
C7 C6 C5 108.0(6)
C7 C6 Mo1 73.1(4)
C5 C6 Mo1 72.0(4)
C7 C6 H6 126
C5 C6 H6 126
Mo1 C6 H6 120.7
C6 C7 C3 106.7(7)
C6 C7 Mo1 72.3(4)
C3 C7 Mo1 72.7(3)
C6 C7 H7 126.6
C3 C7 H7 126.6
Mo1 C7 H7 120.3
C9 C8 C12 106.2(5)
C9 C8 P1 115.2(4)
C12 C8 P1 115.2(4)
C9 C8 Mo2 74.5(3)
C12 C8 Mo2 73.2(3)
P1 C8 Mo2 72.73(18)
C10 C9 C8 108.3(5)
C10 C9 Mo2 74.4(3)
C8 C9 Mo2 68.4(3)
C10 C9 H9 125.8
C8 C9 H9 125.8
Mo2 C9 H9 123
C9 C10 C11 108.7(5)
C9 C10 Mo2 70.5(3)
C11 C10 Mo2 72.3(3)
C9 C10 H10 125.6
C11 C10 H10 125.6
Mo2 C10 H10 123.1
C12 C11 C10 108.5(5)
C12 C11 Mo2 69.5(3)
C10 C11 Mo2 72.5(3)
C12 C11 H11 125.7
C10 C11 H11 125.7
Mo2 C11 H11 123.8
C11 C12 C8 108.2(6)
C11 C12 Mo2 75.2(3)
C8 C12 Mo2 69.1(3)
C11 C12 H12 125.9
C8 C12 H12 125.9
Mo2 C12 H12 121.4
C14 C13 C18 119.2(5)
C14 C13 C19 119.5(5)
C18 C13 C19 121.3(5)
C14 C13 Mo2 69.4(3)
C18 C13 Mo2 69.5(3)
C19 C13 Mo2 135.0(4)
C13 C14 C15 121.7(5)
C13 C14 Mo2 75.4(3)
C15 C14 Mo2 73.5(3)
C13 C14 H14 119.2
C15 C14 H14 119.2
Mo2 C14 H14 123.4
C16 C15 C14 116.3(4)
C16 C15 C23 124.6(5)
C14 C15 C23 118.9(5)
C16 C15 Mo2 71.7(3)
C14 C15 Mo2 70.2(3)
C23 C15 Mo2 133.2(4)
C15 C16 C17 124.2(5)
C15 C16 Mo2 72.7(3)
C17 C16 Mo2 71.7(3)
C15 C16 H16 117.9
C17 C16 H16 117.9
Mo2 C16 H16 130.8
C18 C17 C16 116.0(4)
C18 C17 C27 120.2(4)
C16 C17 C27 123.2(4)
C18 C17 Mo2 71.2(3)
C16 C17 Mo2 72.2(3)
C27 C17 Mo2 133.6(4)
C13 C18 C17 121.9(5)
C13 C18 Mo2 75.1(3)
C17 C18 Mo2 72.7(3)
C13 C18 H18 119
C17 C18 H18 119
Mo2 C18 H18 124.9
C20 C19 C21 109.4(7)
C20 C19 C22 106.5(6)
C21 C19 C22 110.0(7)
C20 C19 C13 113.0(5)
C21 C19 C13 105.8(5)
C22 C19 C13 112.2(5)
C19 C20 H20A 109.5
C19 C20 H20B 109.5
H20A C20 H20B 109.5
C19 C20 H20C 109.5
H20A C20 H20C 109.5
H20B C20 H20C 109.5
C19 C21 H21A 109.5
C19 C21 H21B 109.5
H21A C21 H21B 109.5
C19 C21 H21C 109.5
H21A C21 H21C 109.5
H21B C21 H21C 109.5
C19 C22 H22A 109.5
C19 C22 H22B 109.5
H22A C22 H22B 109.5
C19 C22 H22C 109.5
H22A C22 H22C 109.5
H22B C22 H22C 109.5
C15 C23 C26 111.9(5)
C15 C23 C24 111.0(5)
C26 C23 C24 108.7(5)
C15 C23 C25 107.6(5)
C26 C23 C25 108.9(6)
C24 C23 C25 108.7(6)
C23 C24 H24A 109.5
C23 C24 H24B 109.5
H24A C24 H24B 109.5
C23 C24 H24C 109.5
H24A C24 H24C 109.5
H24B C24 H24C 109.5
C23 C25 H25A 109.5
C23 C25 H25B 109.5
H25A C25 H25B 109.5
C23 C25 H25C 109.5
H25A C25 H25C 109.5
H25B C25 H25C 109.5
C23 C26 H26A 109.5
C23 C26 H26B 109.5
H26A C26 H26B 109.5
C23 C26 H26C 109.5
H26A C26 H26C 109.5
H26B C26 H26C 109.5
C29 C27 C30 109.4(5)
C29 C27 C17 111.6(5)
C30 C27 C17 107.9(5)
C29 C27 C28 108.0(5)
C30 C27 C28 108.0(5)
C17 C27 C28 111.8(4)
C27 C28 H28A 109.5
C27 C28 H28B 109.5
H28A C28 H28B 109.5
C27 C28 H28C 109.5
H28A C28 H28C 109.5
H28B C28 H28C 109.5
C27 C29 H29A 109.5
C27 C29 H29B 109.5
H29A C29 H29B 109.5
C27 C29 H29C 109.5
H29A C29 H29C 109.5
H29B C29 H29C 109.5
C27 C30 H30A 109.5
C27 C30 H30B 109.5
H30A C30 H30B 109.5
C27 C30 H30C 109.5
H30A C30 H30C 109.5
H30B C30 H30C 109.5

loop_
_geom_bond_atom_site_label_1
_geom_bond_atom_site_label_2
_geom_bond_distance
Mo1 C2 1.948(6)
Mo1 C1 1.958(8)
Mo1 P1 2.2518(15)
Mo1 C5 2.343(7)
Mo1 C6 2.355(6)
Mo1 C4 2.358(6)
Mo1 C7 2.365(6)
Mo1 C3 2.366(6)
Mo2 C8 2.208(5)
Mo2 C12 2.262(6)
Mo2 C14 2.280(5)
Mo2 C18 2.285(4)
Mo2 C9 2.288(5)
Mo2 C17 2.304(4)
Mo2 C16 2.310(5)
Mo2 C15 2.324(5)
Mo2 C11 2.335(6)
Mo2 C10 2.338(5)
Mo2 C13 2.357(5)
Mo2 P1 2.4027(14)
P1 C8 1.807(6)
O1 C1 1.158(9)
O2 C2 1.150(8)
C3 C4 1.385(10)
C3 C7 1.407(10)
C3 H3 0.93
C4 C5 1.394(9)
C4 H4 0.93
C5 C6 1.414(11)
C5 H5 0.93
C6 C7 1.405(12)
C6 H6 0.93
C7 H7 0.93
C8 C9 1.435(8)
C8 C12 1.444(9)
C9 C10 1.395(8)
C9 H9 0.93
C10 C11 1.411(10)
C10 H10 0.93
C11 C12 1.396(10)
C11 H11 0.93
C12 H12 0.93
C13 C14 1.405(7)
C13 C18 1.416(7)
C13 C19 1.552(7)
C14 C15 1.433(8)
C14 H14 0.93
C15 C16 1.418(7)
C15 C23 1.526(7)
C16 C17 1.432(7)
C16 H16 0.93
C17 C18 1.424(7)
C17 C27 1.528(7)
C18 H18 0.93
C19 C20 1.504(10)
C19 C21 1.523(9)
C19 C22 1.541(10)
C20 H20A 0.96
C20 H20B 0.96
C20 H20C 0.96
C21 H21A 0.96
C21 H21B 0.96
C21 H21C 0.96
C22 H22A 0.96
C22 H22B 0.96
C22 H22C 0.96
C23 C26 1.526(9)
C23 C24 1.537(9)
C23 C25 1.546(9)
C24 H24A 0.96
C24 H24B 0.96
C24 H24C 0.96
C25 H25A 0.96
C25 H25B 0.96
C25 H25C 0.96
C26 H26A 0.96
C26 H26B 0.96
C26 H26C 0.96
C27 C29 1.520(8)
C27 C30 1.528(8)
C27 C28 1.532(7)
C28 H28A 0.96
C28 H28B 0.96
C28 H28C 0.96
C29 H29A 0.96
C29 H29B 0.96
C29 H29C 0.96
C30 H30A 0.96
C30 H30B 0.96
C30 H30C 0.96
